data_1575303
loop_
_publ_author_name
'Schwamm, Ryan J.'
'Bhide, Malavika A.'
'Nichol, Gary S.'
'Cowley, Michael J.'

_publ_section_title
;
 Reversible addition of ethene to gallium(i) monomers and dimers.
;
_journal_issue 29
_journal_name_full 'Chemical science'
_journal_page_first 13333
_journal_page_last 13344
_journal_paper_doi 10.1039/d4sc06894g
_journal_volume 16
_journal_year 2025
_chemical_formula_moiety 'C52 H41 B F15 Ga N P'
_chemical_formula_sum 'C52 H41 B F15 Ga N P'
_chemical_formula_weight 1076.36
_space_group_crystal_system monoclinic
_space_group_IT_number 14
_space_group_name_Hall '-P 2ybc'
_space_group_name_H-M_alt 'P 1 21/c 1'
_atom_sites_solution_hydrogens geom
_audit_creation_date 2022-08-24
_audit_creation_method
;
Olex2 1.5-beta
(compiled 2022.04.07 svn.rca3783a0 for OlexSys, GUI svn.r6498)
;
_audit_update_record
;
2024-09-16 deposited with the CCDC.	2025-04-10 downloaded from the CCDC.
;
_cell_angle_alpha 90
_cell_angle_beta 92.238(3)
_cell_angle_gamma 90
_cell_formula_units_Z 4
_cell_length_a 14.3929(5)
_cell_length_b 14.7735(5)
_cell_length_c 21.6915(6)
_cell_measurement_reflns_used 10378
_cell_measurement_temperature 120.01(11)
_cell_measurement_theta_max 28.0450
_cell_measurement_theta_min 3.7610
_cell_volume 4608.8(3)
_computing_cell_refinement 'CrysAlisPro 1.171.41.93a (Rigaku OD, 2020)'
_computing_data_collection 'CrysAlisPro 1.171.41.93a (Rigaku OD, 2020)'
_computing_data_reduction 'CrysAlisPro 1.171.41.93a (Rigaku OD, 2020)'
_computing_molecular_graphics 'Olex2 1.5-beta (Dolomanov et al., 2009)'
_computing_publication_material 'Olex2 1.5-beta (Dolomanov et al., 2009)'
_computing_structure_refinement 'SHELXL 2018/3 (Sheldrick, 2015)'
_computing_structure_solution 'SHELXT 2018/2 (Sheldrick, 2018)'
_diffrn_ambient_environment N~2~
_diffrn_ambient_temperature 120.01(11)
_diffrn_detector 'CCD plate'
_diffrn_detector_area_resol_mean 8.0521
_diffrn_detector_type Eos
_diffrn_measured_fraction_theta_full 0.998
_diffrn_measured_fraction_theta_max 0.858
_diffrn_measurement_details
;
List of Runs (angles in degrees, time in seconds):

  # Type    Start    End  Width  t~exp~   \w     \q     \k     \f   Frames
#--------------------------------------------------------------------------
  1  \w    -53.00  56.00   1.00   22.50    --  -16.31  20.00-175.00  109
  2  \w    -79.00 -34.00   1.00   22.50    --  -16.31 -20.00  16.00   45
  3  \w     65.00  90.00   1.00   22.50    --   18.03  20.00-175.00   25
  4  \w    -24.00   1.00   1.00   22.50    --   18.03 -20.00  16.00   25
  5  \w    -87.00 -40.00   1.00   22.50    --  -16.31-178.00-180.00   47
  6  \w    -67.00 -42.00   1.00   22.50    --  -16.31-178.00-120.00   25
  7  \w    -13.00  18.00   1.00   22.50    --  -16.31  77.00  30.00   31
  8  \w    -38.00  39.00   1.00   22.50    --  -16.31  77.00  60.00   77
  9  \w     -6.00  39.00   1.00   22.50    --   18.03  77.00-120.00   45
;
_diffrn_measurement_device 'four-circle diffractometer'
_diffrn_measurement_device_type 'Rigaku Oxford Diffraction XCalibur'
_diffrn_measurement_method '\w scans'
_diffrn_orient_matrix_type 'CrysAlisPro convention (1999,Acta A55,543-557)'
_diffrn_orient_matrix_UB_11 -0.0264337000
_diffrn_orient_matrix_UB_12 0.0022439000
_diffrn_orient_matrix_UB_13 0.0268801000
_diffrn_orient_matrix_UB_21 0.0399063000
_diffrn_orient_matrix_UB_22 -0.0123711000
_diffrn_orient_matrix_UB_23 0.0183235000
_diffrn_orient_matrix_UB_31 0.0119107000
_diffrn_orient_matrix_UB_32 0.0463214000
_diffrn_orient_matrix_UB_33 0.0035911000
_diffrn_radiation_monochromator graphite
_diffrn_radiation_probe x-ray
_diffrn_radiation_type 'Mo K\a'
_diffrn_radiation_wavelength 0.71073
_diffrn_reflns_av_R_equivalents 0.0469
_diffrn_reflns_av_unetI/netI 0.0589
_diffrn_reflns_Laue_measured_fraction_full 0.998
_diffrn_reflns_Laue_measured_fraction_max 0.858
_diffrn_reflns_limit_h_max 19
_diffrn_reflns_limit_h_min -18
_diffrn_reflns_limit_k_max 17
_diffrn_reflns_limit_k_min -20
_diffrn_reflns_limit_l_max 29
_diffrn_reflns_limit_l_min -26
_diffrn_reflns_number 42048
_diffrn_reflns_point_group_measured_fraction_full 0.998
_diffrn_reflns_point_group_measured_fraction_max 0.858
_diffrn_reflns_theta_full 25.242
_diffrn_reflns_theta_max 29.270
_diffrn_reflns_theta_min 3.256
_diffrn_source 'fine-focus sealed X-ray tube'
_diffrn_source_type 'Enhance (Mo) X-ray Source'
_exptl_absorpt_coefficient_mu 0.732
_exptl_absorpt_correction_T_max 0.502
_exptl_absorpt_correction_T_min 0.292
_exptl_absorpt_correction_type analytical
_exptl_absorpt_process_details
;
CrysAlisPro 1.171.41.93a (Rigaku Oxford Diffraction, 2020)
Analytical numeric absorption correction using a multifaceted crystal
model based on expressions derived by R.C. Clark & J.S. Reid.
(Clark, R. C. & Reid, J. S. (1995). Acta Cryst. A51, 887-897)
Empirical absorption correction using spherical harmonics,
implemented in SCALE3 ABSPACK scaling algorithm.
;
_exptl_crystal_colour 'clear colourless'
_exptl_crystal_density_diffrn 1.551
_exptl_crystal_description block
_exptl_crystal_F_000 2184
_exptl_crystal_size_max 0.28
_exptl_crystal_size_mid 0.22
_exptl_crystal_size_min 0.13
_refine_diff_density_max 0.713
_refine_diff_density_min -0.584
_refine_diff_density_rms 0.071
_refine_ls_extinction_method none
_refine_ls_goodness_of_fit_ref 1.043
_refine_ls_hydrogen_treatment constr
_refine_ls_matrix_type full
_refine_ls_number_parameters 698
_refine_ls_number_reflns 10782
_refine_ls_number_restraints 83
_refine_ls_restrained_S_all 1.040
_refine_ls_R_factor_all 0.0780
_refine_ls_R_factor_gt 0.0504
_refine_ls_shift/su_max 0.001
_refine_ls_shift/su_mean 0.000
_refine_ls_structure_factor_coef Fsqd
_refine_ls_weighting_details 'w=1/[\s^2^(Fo^2^)+(0.0266P)^2^+4.5933P] where P=(Fo^2^+2Fc^2^)/3'
_refine_ls_weighting_scheme calc
_refine_ls_wR_factor_gt 0.0882
_refine_ls_wR_factor_ref 0.0978
_reflns_Friedel_coverage 0.000
_reflns_number_gt 8101
_reflns_number_total 10782
_reflns_threshold_expression 'I > 2\s(I)'
_cod_data_source_file d4sc06894g3.cif
_cod_data_source_block rjs355
_cod_database_code 1575303
_shelx_shelxl_version_number 2018/3
_chemical_oxdiff_formula 'C H N P Ga B F'
_chemical_oxdiff_usercomment 'LmesmesGa-BCF, 120K, 100%, moderate'
_shelx_space_group_comment
;
The symmetry employed for this shelxl refinement is uniquely defined
by the following loop, which should always be used as a source of
symmetry information in preference to the above space-group names.
They are only intended as comments.
;
_shelx_estimated_absorpt_t_max 0.911
_shelx_estimated_absorpt_t_min 0.821
_olex2_refinement_description
;
1. Fixed Uiso
 At 1.2 times of:
  All C(H) groups, All C(H,H) groups
 At 1.5 times of:
  All C(H,H,H) groups
2. Restrained distances
 C7-C5 \\sim C5A-C1
 with sigma of 0.02
 C4A-C3A \\sim C4-C3
 with sigma of 0.02
 C1A-C2A \\sim C2-C1
 with sigma of 0.02
 C3A-C2A \\sim C3-C2
 with sigma of 0.02
 C6A-C2A \\sim C6-C2
 with sigma of 0.02
 C5A-C4A \\sim C5-C4
 with sigma of 0.02
 C6A-C5A \\sim C6-C5
 with sigma of 0.02
3. Rigid bond restraints
 C1, C3A, C5A, C4A, C1A, C6A, C2A
 with sigma for 1-2 distances of 0.001 and sigma for 1-3 distances of 0.001
4. Uiso/Uaniso restraints and constraints
Uanis(C1A) = Uanis(C7)
5. Rigid body (RIGU) restrains
 C1, C3A, C5A, C4A, C1A, C6A, C2A
 with sigma for 1-2 distances of 0.001 and sigma for 1-3 distances of 0.001
6. Others
 Sof(C3A)=Sof(H3AA)=Sof(H3AB)=Sof(C1A)=Sof(C2A)=Sof(H2A)=Sof(C4A)=Sof(H4AA)=
 Sof(H4AB)=Sof(C5A)=Sof(H5A)=Sof(C6A)=Sof(H6AA)=Sof(H6AB)=1-FVAR(1)
 Sof(C2)=Sof(H2)=Sof(C3)=Sof(H3A)=Sof(H3B)=Sof(C4)=Sof(H4A)=Sof(H4B)=Sof(C5)=
 Sof(H5)=Sof(C6)=Sof(H6A)=Sof(H6B)=Sof(C7)=FVAR(1)
7.a Ternary CH refined with riding coordinates:
 C2(H2), C5(H5), C2A(H2A), C5A(H5A)
7.b Secondary CH2 refined with riding coordinates:
 C3(H3A,H3B), C4(H4A,H4B), C6(H6A,H6B), C3A(H3AA,H3AB), C4A(H4AA,H4AB),
 C6A(H6AA,H6AB)
7.c Aromatic/amide H refined with riding coordinates:
 C10(H10), C12(H12), C19(H19), C21(H21), C28(H28), C30(H30)
7.d Idealised Me refined as rotating group:
 C14(H14A,H14B,H14C), C15(H15A,H15B,H15C), C16(H16A,H16B,H16C), C23(H23A,H23B,
 H23C), C24(H24A,H24B,H24C), C25(H25A,H25B,H25C), C32(H32A,H32B,H32C), C33(H33A,
 H33B,H33C), C34(H34A,H34B,H34C)
;
_olex2_submission_special_instructions 'No special instructions were received'
_oxdiff_exptl_absorpt_empirical_details
;
Empirical correction (ABSPACK) includes:
- Absorption correction using spherical harmonics
- Frame scaling
;
_oxdiff_exptl_absorpt_empirical_full_max 1.167
_oxdiff_exptl_absorpt_empirical_full_min 0.845

loop_
_space_group_symop_operation_xyz
'x, y, z'
'-x, y+1/2, -z+1/2'
'-x, -y, -z'
'x, -y-1/2, z-1/2'

loop_
_atom_site_label
_atom_site_type_symbol
_atom_site_fract_x
_atom_site_fract_y
_atom_site_fract_z
_atom_site_U_iso_or_equiv
_atom_site_adp_type
_atom_site_occupancy
_atom_site_site_symmetry_order
_atom_site_calc_flag
_atom_site_refinement_flags_posn
_atom_site_refinement_flags_adp
_atom_site_refinement_flags_occupancy
_atom_site_disorder_assembly
_atom_site_disorder_group
Ga1 Ga 0.74432(2) 0.26070(2) 0.36673(2) 0.01665(7) Uani 1 1 d . . . . .
P1 P 0.63181(5) 0.15190(5) 0.32271(3) 0.02136(15) Uani 1 1 d . . . . .
F1 F 0.60614(11) 0.35107(11) 0.40033(7) 0.0297(4) Uani 1 1 d . . . . .
F2 F 0.48493(12) 0.47124(14) 0.43999(7) 0.0474(5) Uani 1 1 d . . . . .
F3 F 0.53177(15) 0.65023(14) 0.45037(9) 0.0605(6) Uani 1 1 d . . . . .
F4 F 0.70339(15) 0.70488(12) 0.41904(9) 0.0558(6) Uani 1 1 d . . . . .
F5 F 0.82639(13) 0.58480(11) 0.37779(7) 0.0381(4) Uani 1 1 d . . . . .
F6 F 0.66486(10) 0.37503(10) 0.26154(6) 0.0256(3) Uani 1 1 d . . . . .
F7 F 0.67178(12) 0.44138(12) 0.14664(7) 0.0383(4) Uani 1 1 d . . . . .
F8 F 0.82480(15) 0.53347(15) 0.11187(7) 0.0601(6) Uani 1 1 d . . . . .
F9 F 0.97162(15) 0.55413(17) 0.19398(8) 0.0737(8) Uani 1 1 d . . . . .
F10 F 0.96639(12) 0.48958(13) 0.30740(7) 0.0454(5) Uani 1 1 d . . . . .
F11 F 0.84153(11) 0.45172(10) 0.49291(6) 0.0300(4) Uani 1 1 d . . . . .
F12 F 0.99282(12) 0.41132(11) 0.56020(7) 0.0337(4) Uani 1 1 d . . . . .
F13 F 1.13359(12) 0.31350(12) 0.51070(8) 0.0409(4) Uani 1 1 d . . . . .
F14 F 1.11614(11) 0.25751(12) 0.39162(8) 0.0422(4) Uani 1 1 d . . . . .
F15 F 0.96340(11) 0.29620(11) 0.32307(7) 0.0326(4) Uani 1 1 d . . . . .
N1 N 0.76767(14) 0.17590(14) 0.43228(9) 0.0185(4) Uani 1 1 d . . . . .
C1 C 0.71066(19) 0.10276(18) 0.43127(11) 0.0248(6) Uani 1 1 d D U . . .
C2 C 0.7166(3) 0.0242(2) 0.47608(17) 0.0349(10) Uani 0.884(4) 1 d D . P A 1
H2 H 0.750537 0.036203 0.516358 0.042 Uiso 0.884(4) 1 calc R U P A 1
C3 C 0.7529(3) -0.0560(3) 0.4380(2) 0.0490(12) Uani 0.884(4) 1 d D . P A 1
H3A H 0.769022 -0.108327 0.464829 0.059 Uiso 0.884(4) 1 calc R U P A 1
H3B H 0.808052 -0.038294 0.414986 0.059 Uiso 0.884(4) 1 calc R U P A 1
C4 C 0.6684(3) -0.0781(3) 0.3932(2) 0.0458(11) Uani 0.884(4) 1 d D . P A 1
H4A H 0.685777 -0.073646 0.349589 0.055 Uiso 0.884(4) 1 calc R U P A 1
H4B H 0.643846 -0.139513 0.400880 0.055 Uiso 0.884(4) 1 calc R U P A 1
C5 C 0.5974(2) -0.0054(2) 0.40877(15) 0.0352(9) Uani 0.884(4) 1 d D . P A 1
H5 H 0.531838 -0.017478 0.394025 0.042 Uiso 0.884(4) 1 calc R U P A 1
C6 C 0.6139(3) 0.0003(3) 0.47959(16) 0.0428(10) Uani 0.884(4) 1 d D . P A 1
H6A H 0.577117 0.048786 0.498590 0.051 Uiso 0.884(4) 1 calc R U P A 1
H6B H 0.603554 -0.058132 0.500568 0.051 Uiso 0.884(4) 1 calc R U P A 1
C7 C 0.6370(2) 0.0863(2) 0.39084(14) 0.0213(6) Uani 0.884(4) 1 d D . P A 1
C8 C 0.51521(18) 0.19452(17) 0.30178(11) 0.0218(6) Uani 1 1 d . . . . .
C9 C 0.4444(2) 0.19968(18) 0.34549(12) 0.0271(6) Uani 1 1 d . . . . .
C10 C 0.3545(2) 0.2195(2) 0.32465(14) 0.0335(7) Uani 1 1 d . . . . .
H10 H 0.306768 0.219988 0.353683 0.040 Uiso 1 1 calc R U . . .
C11 C 0.3309(2) 0.2387(2) 0.26369(15) 0.0366(7) Uani 1 1 d . . . . .
C12 C 0.4021(2) 0.24093(19) 0.22316(13) 0.0305(6) Uani 1 1 d . . . . .
H12 H 0.387888 0.257811 0.181597 0.037 Uiso 1 1 calc R U . . .
C13 C 0.49395(18) 0.21963(17) 0.24007(11) 0.0216(6) Uani 1 1 d . . . . .
C14 C 0.4609(2) 0.1866(2) 0.41416(13) 0.0425(8) Uani 1 1 d . . . . .
H14A H 0.471934 0.122367 0.422951 0.064 Uiso 1 1 calc R U . . .
H14B H 0.406095 0.207066 0.435730 0.064 Uiso 1 1 calc R U . . .
H14C H 0.515228 0.221960 0.428333 0.064 Uiso 1 1 calc R U . . .
C15 C 0.2315(2) 0.2605(3) 0.24323(18) 0.0585(10) Uani 1 1 d . . . . .
H15A H 0.188749 0.225273 0.267796 0.088 Uiso 1 1 calc R U . . .
H15B H 0.221687 0.245230 0.199502 0.088 Uiso 1 1 calc R U . . .
H15C H 0.219909 0.325267 0.249157 0.088 Uiso 1 1 calc R U . . .
C16 C 0.5631(2) 0.22597(18) 0.18942(11) 0.0261(6) Uani 1 1 d . . . . .
H16A H 0.625490 0.236264 0.207747 0.039 Uiso 1 1 calc R U . . .
H16B H 0.546007 0.276372 0.161874 0.039 Uiso 1 1 calc R U . . .
H16C H 0.562472 0.169367 0.165847 0.039 Uiso 1 1 calc R U . . .
C17 C 0.66614(18) 0.08039(17) 0.25831(11) 0.0219(6) Uani 1 1 d . . . . .
C18 C 0.60503(18) 0.01519(18) 0.23274(12) 0.0240(6) Uani 1 1 d . . . . .
C19 C 0.6320(2) -0.03362(18) 0.18183(13) 0.0290(6) Uani 1 1 d . . . . .
H19 H 0.591103 -0.078518 0.165018 0.035 Uiso 1 1 calc R U . . .
C20 C 0.7161(2) -0.01945(19) 0.15456(13) 0.0312(7) Uani 1 1 d . . . . .
C21 C 0.7778(2) 0.04177(19) 0.18255(13) 0.0300(6) Uani 1 1 d . . . . .
H21 H 0.837270 0.049871 0.165886 0.036 Uiso 1 1 calc R U . . .
C22 C 0.75497(18) 0.09147(18) 0.23419(12) 0.0247(6) Uani 1 1 d . . . . .
C23 C 0.51006(19) -0.00532(19) 0.25585(13) 0.0309(7) Uani 1 1 d . . . . .
H23A H 0.462630 0.023226 0.228659 0.046 Uiso 1 1 calc R U . . .
H23B H 0.505390 0.018422 0.297801 0.046 Uiso 1 1 calc R U . . .
H23C H 0.500327 -0.070972 0.256137 0.046 Uiso 1 1 calc R U . . .
C24 C 0.7395(2) -0.0683(2) 0.09596(15) 0.0438(8) Uani 1 1 d . . . . .
H24A H 0.717096 -0.130817 0.097716 0.066 Uiso 1 1 calc R U . . .
H24B H 0.806992 -0.068175 0.091655 0.066 Uiso 1 1 calc R U . . .
H24C H 0.709434 -0.037428 0.060480 0.066 Uiso 1 1 calc R U . . .
C25 C 0.82755(19) 0.1550(2) 0.26186(13) 0.0301(6) Uani 1 1 d . . . . .
H25A H 0.806342 0.217693 0.256593 0.045 Uiso 1 1 calc R U . . .
H25B H 0.886143 0.146784 0.241018 0.045 Uiso 1 1 calc R U . . .
H25C H 0.837207 0.141840 0.305924 0.045 Uiso 1 1 calc R U . . .
C26 C 0.82789(17) 0.18738(17) 0.48698(11) 0.0195(5) Uani 1 1 d . . . . .
C27 C 0.91746(18) 0.15100(17) 0.48859(11) 0.0220(6) Uani 1 1 d . . . . .
C28 C 0.97203(19) 0.15936(19) 0.54306(12) 0.0276(6) Uani 1 1 d . . . . .
H28 H 1.033148 0.134979 0.544441 0.033 Uiso 1 1 calc R U . . .
C29 C 0.9402(2) 0.20180(19) 0.59492(12) 0.0277(6) Uani 1 1 d . . . . .
C30 C 0.85095(19) 0.23708(19) 0.59187(12) 0.0278(6) Uani 1 1 d . . . . .
H30 H 0.827990 0.266499 0.627117 0.033 Uiso 1 1 calc R U . . .
C31 C 0.79385(18) 0.23073(18) 0.53871(11) 0.0230(6) Uani 1 1 d . . . . .
C32 C 0.95628(19) 0.10260(19) 0.43416(13) 0.0301(6) Uani 1 1 d . . . . .
H32A H 0.929203 0.041842 0.430865 0.045 Uiso 1 1 calc R U . . .
H32B H 1.023980 0.097789 0.439834 0.045 Uiso 1 1 calc R U . . .
H32C H 0.940897 0.136673 0.396363 0.045 Uiso 1 1 calc R U . . .
C33 C 1.0023(2) 0.2119(2) 0.65277(13) 0.0449(8) Uani 1 1 d . . . . .
H33A H 1.029133 0.272804 0.654131 0.067 Uiso 1 1 calc R U . . .
H33B H 1.052314 0.166917 0.652273 0.067 Uiso 1 1 calc R U . . .
H33C H 0.965360 0.202323 0.689234 0.067 Uiso 1 1 calc R U . . .
C34 C 0.6970(2) 0.2699(2) 0.53807(13) 0.0350(7) Uani 1 1 d . . . . .
H34A H 0.691169 0.317027 0.506350 0.053 Uiso 1 1 calc R U . . .
H34B H 0.685471 0.296260 0.578512 0.053 Uiso 1 1 calc R U . . .
H34C H 0.651581 0.221901 0.528917 0.053 Uiso 1 1 calc R U . . .
C35 C 0.72382(19) 0.46189(18) 0.38827(11) 0.0226(6) Uani 1 1 d . . . . .
C36 C 0.6348(2) 0.43939(19) 0.40435(11) 0.0253(6) Uani 1 1 d . . . . .
C37 C 0.5698(2) 0.5001(2) 0.42501(12) 0.0339(7) Uani 1 1 d . . . . .
C38 C 0.5932(2) 0.5893(2) 0.43015(13) 0.0403(8) Uani 1 1 d . . . . .
C39 C 0.6796(2) 0.6165(2) 0.41420(13) 0.0378(8) Uani 1 1 d . . . . .
C40 C 0.7425(2) 0.55420(19) 0.39347(12) 0.0291(7) Uani 1 1 d . . . . .
C41 C 0.81547(18) 0.42642(17) 0.29012(11) 0.0210(6) Uani 1 1 d . . . . .
C42 C 0.74353(18) 0.41839(17) 0.24592(11) 0.0213(5) Uani 1 1 d . . . . .
C43 C 0.7446(2) 0.45240(19) 0.18666(12) 0.0282(6) Uani 1 1 d . . . . .
C44 C 0.8220(2) 0.4983(2) 0.16893(12) 0.0388(8) Uani 1 1 d . . . . .
C45 C 0.8955(2) 0.5088(2) 0.21066(13) 0.0433(9) Uani 1 1 d . . . . .
C46 C 0.8918(2) 0.4734(2) 0.26910(12) 0.0318(7) Uani 1 1 d . . . . .
C47 C 0.89534(18) 0.37879(17) 0.40318(11) 0.0206(5) Uani 1 1 d . . . . .
C48 C 0.90827(19) 0.40478(17) 0.46469(11) 0.0227(6) Uani 1 1 d . . . . .
C49 C 0.9868(2) 0.38450(18) 0.50097(12) 0.0259(6) Uani 1 1 d . . . . .
C50 C 1.05734(19) 0.33574(19) 0.47636(13) 0.0287(6) Uani 1 1 d . . . . .
C51 C 1.04860(19) 0.30818(19) 0.41578(13) 0.0299(6) Uani 1 1 d . . . . .
C52 C 0.96944(19) 0.32946(19) 0.38153(11) 0.0249(6) Uani 1 1 d . . . . .
B1 B 0.8010(2) 0.3933(2) 0.36073(12) 0.0194(6) Uani 1 1 d . . . . .
C3A C 0.5977(15) -0.0664(17) 0.4331(8) 0.027(3) Uani 0.116(4) 1 d D U P A 2
H3AA H 0.535951 -0.036800 0.429528 0.033 Uiso 0.116(4) 1 calc R U P A 2
H3AB H 0.589214 -0.132543 0.437325 0.033 Uiso 0.116(4) 1 calc R U P A 2
C1A C 0.6695(18) 0.0593(14) 0.3746(11) 0.0213(6) Uani 0.116(4) 1 d D U P A 2
C2A C 0.6574(15) -0.0431(15) 0.3774(10) 0.023(2) Uani 0.116(4) 1 d D U P A 2
H2A H 0.641814 -0.074974 0.337653 0.028 Uiso 0.116(4) 1 calc R U P A 2
C4A C 0.6574(16) -0.0272(19) 0.4877(10) 0.026(2) Uani 0.116(4) 1 d D U P A 2
H4AA H 0.623636 0.021992 0.508267 0.032 Uiso 0.116(4) 1 calc R U P A 2
H4AB H 0.672754 -0.074987 0.518432 0.032 Uiso 0.116(4) 1 calc R U P A 2
C5A C 0.7452(17) 0.0090(14) 0.4599(12) 0.026(2) Uani 0.116(4) 1 d D U P A 2
H5A H 0.800603 0.013049 0.489116 0.031 Uiso 0.116(4) 1 calc R U P A 2
C6A C 0.7507(18) -0.0658(19) 0.4095(11) 0.024(2) Uani 0.116(4) 1 d D U P A 2
H6AA H 0.803734 -0.056923 0.382419 0.029 Uiso 0.116(4) 1 calc R U P A 2
H6AB H 0.752274 -0.127596 0.427111 0.029 Uiso 0.116(4) 1 calc R U P A 2

loop_
_atom_site_aniso_label
_atom_site_aniso_U_11
_atom_site_aniso_U_22
_atom_site_aniso_U_33
_atom_site_aniso_U_23
_atom_site_aniso_U_13
_atom_site_aniso_U_12
Ga1 0.01521(14) 0.01908(16) 0.01564(13) 0.00173(11) 0.00035(9) -0.00121(11)
P1 0.0195(4) 0.0241(4) 0.0201(3) 0.0071(3) -0.0043(3) -0.0066(3)
F1 0.0249(9) 0.0357(10) 0.0288(8) -0.0021(7) 0.0057(7) -0.0024(7)
F2 0.0274(10) 0.0830(15) 0.0315(9) -0.0154(9) -0.0020(7) 0.0157(9)
F3 0.0676(15) 0.0644(14) 0.0478(11) -0.0218(10) -0.0186(10) 0.0469(11)
F4 0.0840(16) 0.0237(10) 0.0570(12) -0.0072(9) -0.0325(11) 0.0174(10)
F5 0.0490(12) 0.0253(9) 0.0391(10) 0.0027(7) -0.0085(8) -0.0102(8)
F6 0.0168(8) 0.0310(9) 0.0287(8) 0.0059(7) -0.0015(6) -0.0032(6)
F7 0.0374(10) 0.0530(11) 0.0235(8) 0.0071(8) -0.0107(7) -0.0111(8)
F8 0.0674(15) 0.0925(16) 0.0199(9) 0.0203(9) -0.0060(8) -0.0408(12)
F9 0.0635(15) 0.123(2) 0.0339(10) 0.0290(11) -0.0068(9) -0.0655(14)
F10 0.0388(11) 0.0682(13) 0.0282(9) 0.0125(8) -0.0103(7) -0.0342(9)
F11 0.0340(10) 0.0355(10) 0.0203(8) -0.0052(7) -0.0021(6) 0.0071(7)
F12 0.0411(10) 0.0364(10) 0.0226(8) -0.0028(7) -0.0101(7) -0.0055(8)
F13 0.0271(10) 0.0495(11) 0.0448(10) -0.0012(8) -0.0147(8) -0.0011(8)
F14 0.0212(9) 0.0559(12) 0.0493(10) -0.0132(9) -0.0007(7) 0.0047(8)
F15 0.0256(9) 0.0462(11) 0.0261(8) -0.0121(7) 0.0024(7) -0.0018(7)
N1 0.0184(11) 0.0209(12) 0.0160(10) 0.0017(8) -0.0025(8) 0.0016(9)
C1 0.0242(14) 0.0283(15) 0.0218(12) 0.0097(10) -0.0023(10) -0.0032(11)
C2 0.038(3) 0.033(2) 0.033(2) 0.0191(16) -0.0113(16) -0.0109(16)
C3 0.048(3) 0.026(2) 0.071(3) 0.019(2) -0.027(2) 0.0020(17)
C4 0.054(3) 0.019(2) 0.062(3) 0.0092(18) -0.023(2) -0.0055(18)
C5 0.0296(19) 0.034(2) 0.042(2) 0.0174(16) -0.0111(15) -0.0131(15)
C6 0.037(2) 0.051(3) 0.040(2) 0.0295(18) -0.0068(17) -0.0171(18)
C7 0.0171(16) 0.0225(17) 0.0241(14) 0.0081(11) -0.0014(11) -0.0017(12)
C8 0.0195(14) 0.0225(15) 0.0231(13) 0.0027(11) -0.0012(10) -0.0039(10)
C9 0.0290(16) 0.0225(15) 0.0299(14) 0.0019(12) 0.0044(11) -0.0058(12)
C10 0.0212(15) 0.0324(18) 0.0474(18) -0.0066(14) 0.0093(13) -0.0043(12)
C11 0.0267(16) 0.0333(18) 0.0490(18) -0.0126(14) -0.0078(13) 0.0051(13)
C12 0.0308(16) 0.0289(17) 0.0309(14) -0.0058(12) -0.0086(12) 0.0065(12)
C13 0.0251(14) 0.0170(14) 0.0222(13) -0.0013(10) -0.0044(10) -0.0004(10)
C14 0.040(2) 0.056(2) 0.0325(16) 0.0125(15) 0.0129(14) -0.0064(16)
C15 0.0282(19) 0.074(3) 0.072(3) -0.017(2) -0.0116(17) 0.0138(18)
C16 0.0339(16) 0.0245(15) 0.0197(13) 0.0062(11) -0.0022(11) 0.0030(12)
C17 0.0206(14) 0.0181(14) 0.0264(13) 0.0037(11) -0.0044(10) -0.0006(10)
C18 0.0224(14) 0.0192(15) 0.0298(14) 0.0059(11) -0.0065(11) -0.0010(11)
C19 0.0313(16) 0.0205(15) 0.0347(15) 0.0026(12) -0.0065(12) -0.0013(12)
C20 0.0380(18) 0.0213(16) 0.0342(16) 0.0024(12) -0.0014(13) 0.0038(12)
C21 0.0230(16) 0.0284(17) 0.0388(16) 0.0064(13) 0.0029(12) 0.0035(12)
C22 0.0217(15) 0.0218(15) 0.0302(14) 0.0072(11) -0.0046(11) -0.0014(11)
C23 0.0262(16) 0.0234(16) 0.0428(17) 0.0010(13) -0.0049(12) -0.0089(12)
C24 0.049(2) 0.0361(19) 0.0465(19) -0.0066(15) 0.0121(16) -0.0020(15)
C25 0.0171(14) 0.0378(18) 0.0357(15) 0.0008(13) 0.0022(11) -0.0035(12)
C26 0.0201(13) 0.0212(14) 0.0169(12) 0.0034(10) -0.0016(10) -0.0004(10)
C27 0.0230(14) 0.0209(15) 0.0223(13) 0.0025(11) 0.0013(10) 0.0009(11)
C28 0.0187(14) 0.0318(17) 0.0317(15) 0.0064(12) -0.0048(11) 0.0016(11)
C29 0.0283(16) 0.0316(17) 0.0225(13) 0.0047(12) -0.0080(11) -0.0027(12)
C30 0.0307(16) 0.0347(17) 0.0182(12) -0.0009(11) 0.0015(11) 0.0003(12)
C31 0.0228(14) 0.0279(15) 0.0185(12) 0.0016(11) 0.0023(10) 0.0026(11)
C32 0.0234(15) 0.0323(17) 0.0347(15) -0.0054(13) 0.0047(12) 0.0062(12)
C33 0.042(2) 0.062(2) 0.0295(16) -0.0008(15) -0.0172(14) -0.0004(16)
C34 0.0271(16) 0.053(2) 0.0256(14) -0.0076(13) 0.0029(12) 0.0132(14)
C35 0.0287(15) 0.0245(16) 0.0142(12) 0.0011(10) -0.0054(10) 0.0019(11)
C36 0.0323(16) 0.0266(16) 0.0166(12) -0.0021(11) -0.0047(11) 0.0043(12)
C37 0.0294(17) 0.053(2) 0.0191(13) -0.0070(13) -0.0049(11) 0.0132(14)
C38 0.049(2) 0.043(2) 0.0276(15) -0.0093(14) -0.0153(14) 0.0267(16)
C39 0.058(2) 0.0243(17) 0.0296(15) -0.0040(13) -0.0209(14) 0.0159(15)
C40 0.0386(18) 0.0269(17) 0.0208(13) 0.0025(11) -0.0101(12) -0.0001(13)
C41 0.0246(15) 0.0213(15) 0.0172(12) -0.0007(10) 0.0015(10) -0.0050(11)
C42 0.0208(14) 0.0209(14) 0.0223(13) -0.0005(10) 0.0025(10) -0.0049(10)
C43 0.0298(16) 0.0342(17) 0.0203(13) -0.0007(12) -0.0044(11) -0.0048(12)
C44 0.047(2) 0.052(2) 0.0170(14) 0.0084(13) -0.0010(13) -0.0192(16)
C45 0.042(2) 0.062(2) 0.0264(15) 0.0091(15) 0.0031(13) -0.0309(16)
C46 0.0295(16) 0.0425(19) 0.0230(14) 0.0018(12) -0.0060(11) -0.0170(13)
C47 0.0222(14) 0.0214(14) 0.0182(12) 0.0020(10) -0.0013(10) -0.0081(10)
C48 0.0266(15) 0.0194(15) 0.0222(13) 0.0020(11) 0.0020(11) -0.0033(11)
C49 0.0310(16) 0.0252(16) 0.0210(13) -0.0015(11) -0.0060(11) -0.0086(12)
C50 0.0204(15) 0.0299(17) 0.0349(15) 0.0028(12) -0.0098(12) -0.0068(11)
C51 0.0189(15) 0.0325(17) 0.0383(16) -0.0050(13) 0.0024(12) -0.0038(12)
C52 0.0232(15) 0.0311(16) 0.0208(13) -0.0051(11) 0.0041(11) -0.0078(11)
B1 0.0229(16) 0.0184(16) 0.0169(13) 0.0014(11) 0.0008(11) -0.0053(12)
C3A 0.022(5) 0.034(7) 0.025(6) 0.016(4) -0.007(4) -0.007(4)
C1A 0.0171(16) 0.0225(17) 0.0241(14) 0.0081(11) -0.0014(11) -0.0017(12)
C2A 0.023(6) 0.0231(19) 0.024(4) 0.014(2) -0.006(4) -0.002(3)
C4A 0.021(6) 0.033(5) 0.024(4) 0.014(4) -0.005(4) -0.005(5)
C5A 0.022(5) 0.028(3) 0.026(4) 0.011(2) -0.004(3) -0.006(3)
C6A 0.023(6) 0.026(3) 0.022(5) 0.014(3) -0.006(5) -0.003(4)

loop_
_atom_type_symbol
_atom_type_description
_atom_type_scat_dispersion_real
_atom_type_scat_dispersion_imag
_atom_type_scat_source
C C 0.0033 0.0016 'International Tables Vol C Tables 4.2.6.8 and 6.1.1.4'
H H 0.0000 0.0000 'International Tables Vol C Tables 4.2.6.8 and 6.1.1.4'
B B 0.0013 0.0007 'International Tables Vol C Tables 4.2.6.8 and 6.1.1.4'
F F 0.0171 0.0103 'International Tables Vol C Tables 4.2.6.8 and 6.1.1.4'
Ga Ga 0.2307 1.6083 'International Tables Vol C Tables 4.2.6.8 and 6.1.1.4'
N N 0.0061 0.0033 'International Tables Vol C Tables 4.2.6.8 and 6.1.1.4'
P P 0.1023 0.0942 'International Tables Vol C Tables 4.2.6.8 and 6.1.1.4'

loop_
_exptl_crystal_face_index_h
_exptl_crystal_face_index_k
_exptl_crystal_face_index_l
_exptl_crystal_face_perp_dist
4 20 7 0.1555
7 17 -16 0.1534
4 0 -30 0.1216
-5 -20 -2 0.1165
-7 -15 20 0.0881
-4 -1 30 0.0705
-4 20 -4 0.1782
-17 5 -14 0.1065
-14 -12 -11 0.1282
17 -1 14 0.0553
12 -15 11 0.0661
-17 3 16 0.0738
18 -2 -16 0.0526
15 -9 -17 0.0721

loop_
_geom_angle_atom_site_label_1
_geom_angle_atom_site_label_2
_geom_angle_atom_site_label_3
_geom_angle
_geom_angle_site_symmetry_1
_geom_angle_site_symmetry_3
_geom_angle_publ_flag
N1 Ga1 P1 87.38(6) . . ?
N1 Ga1 B1 126.24(10) . . ?
B1 Ga1 P1 146.06(8) . . ?
C7 P1 Ga1 91.62(10) . . ?
C7 P1 C8 113.82(14) . . ?
C7 P1 C17 108.50(14) . . ?
C8 P1 Ga1 117.15(9) . . ?
C8 P1 C17 106.29(12) . . ?
C8 P1 C1A 130.7(8) . . ?
C17 P1 Ga1 118.76(9) . . ?
C17 P1 C1A 87.5(8) . . ?
C1A P1 Ga1 94.3(7) . . ?
C1 N1 Ga1 114.88(16) . . ?
C1 N1 C26 116.6(2) . . ?
C26 N1 Ga1 127.75(16) . . ?
N1 C1 C2 125.5(2) . . ?
N1 C1 C7 127.1(2) . . ?
N1 C1 C1A 125.3(9) . . ?
N1 C1 C5A 120.5(10) . . ?
C7 C1 C2 107.3(3) . . ?
C1A C1 C5A 93.2(13) . . ?
C1 C2 H2 116.0 . . ?
C1 C2 C3 104.9(3) . . ?
C1 C2 C6 100.3(3) . . ?
C3 C2 H2 116.0 . . ?
C6 C2 H2 116.0 . . ?
C6 C2 C3 101.4(3) . . ?
C2 C3 H3A 111.2 . . ?
C2 C3 H3B 111.2 . . ?
C2 C3 C4 102.8(3) . . ?
H3A C3 H3B 109.1 . . ?
C4 C3 H3A 111.2 . . ?
C4 C3 H3B 111.2 . . ?
C3 C4 H4A 111.2 . . ?
C3 C4 H4B 111.2 . . ?
H4A C4 H4B 109.1 . . ?
C5 C4 C3 103.1(3) . . ?
C5 C4 H4A 111.2 . . ?
C5 C4 H4B 111.2 . . ?
C4 C5 H5 115.7 . . ?
C4 C5 C6 100.3(3) . . ?
C6 C5 H5 115.7 . . ?
C7 C5 C4 107.9(3) . . ?
C7 C5 H5 115.7 . . ?
C7 C5 C6 99.2(3) . . ?
C2 C6 C5 94.3(3) . . ?
C2 C6 H6A 112.9 . . ?
C2 C6 H6B 112.9 . . ?
C5 C6 H6A 112.9 . . ?
C5 C6 H6B 112.9 . . ?
H6A C6 H6B 110.3 . . ?
C1 C7 P1 116.4(2) . . ?
C1 C7 C5 106.4(2) . . ?
C5 C7 P1 134.1(2) . . ?
C9 C8 P1 121.77(19) . . ?
C13 C8 P1 119.21(19) . . ?
C13 C8 C9 119.0(2) . . ?
C8 C9 C14 124.2(3) . . ?
C10 C9 C8 118.6(3) . . ?
C10 C9 C14 117.2(3) . . ?
C9 C10 H10 118.4 . . ?
C11 C10 C9 123.2(3) . . ?
C11 C10 H10 118.4 . . ?
C10 C11 C15 121.2(3) . . ?
C12 C11 C10 117.1(3) . . ?
C12 C11 C15 121.7(3) . . ?
C11 C12 H12 118.4 . . ?
C11 C12 C13 123.3(3) . . ?
C13 C12 H12 118.4 . . ?
C8 C13 C16 125.5(2) . . ?
C12 C13 C8 118.5(2) . . ?
C12 C13 C16 116.0(2) . . ?
C9 C14 H14A 109.5 . . ?
C9 C14 H14B 109.5 . . ?
C9 C14 H14C 109.5 . . ?
H14A C14 H14B 109.5 . . ?
H14A C14 H14C 109.5 . . ?
H14B C14 H14C 109.5 . . ?
C11 C15 H15A 109.5 . . ?
C11 C15 H15B 109.5 . . ?
C11 C15 H15C 109.5 . . ?
H15A C15 H15B 109.5 . . ?
H15A C15 H15C 109.5 . . ?
H15B C15 H15C 109.5 . . ?
C13 C16 H16A 109.5 . . ?
C13 C16 H16B 109.5 . . ?
C13 C16 H16C 109.5 . . ?
H16A C16 H16B 109.5 . . ?
H16A C16 H16C 109.5 . . ?
H16B C16 H16C 109.5 . . ?
C18 C17 P1 120.8(2) . . ?
C18 C17 C22 119.7(2) . . ?
C22 C17 P1 119.4(2) . . ?
C17 C18 C23 124.7(2) . . ?
C19 C18 C17 118.7(3) . . ?
C19 C18 C23 116.5(2) . . ?
C18 C19 H19 118.7 . . ?
C20 C19 C18 122.6(3) . . ?
C20 C19 H19 118.7 . . ?
C19 C20 C21 117.8(3) . . ?
C19 C20 C24 120.9(3) . . ?
C21 C20 C24 121.3(3) . . ?
C20 C21 H21 119.0 . . ?
C22 C21 C20 122.0(3) . . ?
C22 C21 H21 119.0 . . ?
C17 C22 C25 123.2(2) . . ?
C21 C22 C17 119.0(2) . . ?
C21 C22 C25 117.9(2) . . ?
C18 C23 H23A 109.5 . . ?
C18 C23 H23B 109.5 . . ?
C18 C23 H23C 109.5 . . ?
H23A C23 H23B 109.5 . . ?
H23A C23 H23C 109.5 . . ?
H23B C23 H23C 109.5 . . ?
C20 C24 H24A 109.5 . . ?
C20 C24 H24B 109.5 . . ?
C20 C24 H24C 109.5 . . ?
H24A C24 H24B 109.5 . . ?
H24A C24 H24C 109.5 . . ?
H24B C24 H24C 109.5 . . ?
C22 C25 H25A 109.5 . . ?
C22 C25 H25B 109.5 . . ?
C22 C25 H25C 109.5 . . ?
H25A C25 H25B 109.5 . . ?
H25A C25 H25C 109.5 . . ?
H25B C25 H25C 109.5 . . ?
C27 C26 N1 119.8(2) . . ?
C27 C26 C31 120.6(2) . . ?
C31 C26 N1 119.5(2) . . ?
C26 C27 C28 118.3(2) . . ?
C26 C27 C32 122.2(2) . . ?
C28 C27 C32 119.4(2) . . ?
C27 C28 H28 118.8 . . ?
C29 C28 C27 122.4(3) . . ?
C29 C28 H28 118.8 . . ?
C28 C29 C30 117.9(2) . . ?
C28 C29 C33 121.0(3) . . ?
C30 C29 C33 121.1(3) . . ?
C29 C30 H30 119.0 . . ?
C29 C30 C31 122.0(2) . . ?
C31 C30 H30 119.0 . . ?
C26 C31 C34 121.4(2) . . ?
C30 C31 C26 118.8(2) . . ?
C30 C31 C34 119.8(2) . . ?
C27 C32 H32A 109.5 . . ?
C27 C32 H32B 109.5 . . ?
C27 C32 H32C 109.5 . . ?
H32A C32 H32B 109.5 . . ?
H32A C32 H32C 109.5 . . ?
H32B C32 H32C 109.5 . . ?
C29 C33 H33A 109.5 . . ?
C29 C33 H33B 109.5 . . ?
C29 C33 H33C 109.5 . . ?
H33A C33 H33B 109.5 . . ?
H33A C33 H33C 109.5 . . ?
H33B C33 H33C 109.5 . . ?
C31 C34 H34A 109.5 . . ?
C31 C34 H34B 109.5 . . ?
C31 C34 H34C 109.5 . . ?
H34A C34 H34B 109.5 . . ?
H34A C34 H34C 109.5 . . ?
H34B C34 H34C 109.5 . . ?
C36 C35 C40 113.1(3) . . ?
C36 C35 B1 126.4(2) . . ?
C40 C35 B1 120.3(2) . . ?
F1 C36 C35 119.5(2) . . ?
F1 C36 C37 115.6(3) . . ?
C35 C36 C37 124.9(3) . . ?
F2 C37 C36 120.3(3) . . ?
F2 C37 C38 120.7(3) . . ?
C38 C37 C36 119.0(3) . . ?
F3 C38 C37 120.6(3) . . ?
F3 C38 C39 120.2(3) . . ?
C39 C38 C37 119.3(3) . . ?
F4 C39 C38 119.7(3) . . ?
F4 C39 C40 120.1(3) . . ?
C38 C39 C40 120.2(3) . . ?
F5 C40 C35 118.7(3) . . ?
F5 C40 C39 117.7(3) . . ?
C39 C40 C35 123.6(3) . . ?
C42 C41 C46 113.2(2) . . ?
C42 C41 B1 120.3(2) . . ?
C46 C41 B1 126.1(2) . . ?
F6 C42 C41 118.4(2) . . ?
F6 C42 C43 116.4(2) . . ?
C43 C42 C41 125.2(2) . . ?
F7 C43 C42 121.4(2) . . ?
F7 C43 C44 120.0(2) . . ?
C44 C43 C42 118.6(2) . . ?
F8 C44 C43 120.2(3) . . ?
F8 C44 C45 120.8(3) . . ?
C43 C44 C45 119.0(2) . . ?
F9 C45 C44 119.6(3) . . ?
F9 C45 C46 119.9(3) . . ?
C44 C45 C46 120.5(3) . . ?
F10 C46 C41 120.3(2) . . ?
F10 C46 C45 116.1(2) . . ?
C45 C46 C41 123.5(3) . . ?
C48 C47 B1 125.7(2) . . ?
C52 C47 C48 113.1(2) . . ?
C52 C47 B1 120.9(2) . . ?
F11 C48 C47 120.3(2) . . ?
F11 C48 C49 115.6(2) . . ?
C49 C48 C47 124.1(2) . . ?
F12 C49 C48 120.0(2) . . ?
F12 C49 C50 120.4(2) . . ?
C50 C49 C48 119.6(2) . . ?
F13 C50 C49 121.0(2) . . ?
F13 C50 C51 119.9(3) . . ?
C49 C50 C51 119.1(3) . . ?
F14 C51 C50 119.6(3) . . ?
F14 C51 C52 120.8(2) . . ?
C52 C51 C50 119.5(3) . . ?
F15 C52 C47 118.9(2) . . ?
F15 C52 C51 116.3(2) . . ?
C51 C52 C47 124.7(2) . . ?
C35 B1 Ga1 106.31(17) . . ?
C41 B1 Ga1 113.43(17) . . ?
C41 B1 C35 105.7(2) . . ?
C47 B1 Ga1 99.08(16) . . ?
C47 B1 C35 116.1(2) . . ?
C47 B1 C41 116.0(2) . . ?
H3AA C3A H3AB 109.3 . . ?
C2A C3A H3AA 111.4 . . ?
C2A C3A H3AB 111.4 . . ?
C4A C3A H3AA 111.4 . . ?
C4A C3A H3AB 111.4 . . ?
C4A C3A C2A 101.8(17) . . ?
C1 C1A P1 106.5(12) . . ?
C1 C1A C2A 115.9(17) . . ?
C2A C1A P1 137.0(17) . . ?
C3A C2A H2A 117.1 . . ?
C1A C2A C3A 109(2) . . ?
C1A C2A H2A 117.1 . . ?
C1A C2A C6A 97.8(19) . . ?
C6A C2A C3A 95.8(18) . . ?
C6A C2A H2A 117.1 . . ?
C3A C4A H4AA 110.6 . . ?
C3A C4A H4AB 110.6 . . ?
H4AA C4A H4AB 108.7 . . ?
C5A C4A C3A 105.9(19) . . ?
C5A C4A H4AA 110.6 . . ?
C5A C4A H4AB 110.6 . . ?
C1 C5A H5A 115.2 . . ?
C4A C5A C1 102.1(16) . . ?
C4A C5A H5A 115.2 . . ?
C4A C5A C6A 95(2) . . ?
C6A C5A C1 111.5(18) . . ?
C6A C5A H5A 115.2 . . ?
C2A C6A C5A 96(2) . . ?
C2A C6A H6AA 112.6 . . ?
C2A C6A H6AB 112.6 . . ?
C5A C6A H6AA 112.6 . . ?
C5A C6A H6AB 112.6 . . ?
H6AA C6A H6AB 110.1 . . ?

loop_
_geom_bond_atom_site_label_1
_geom_bond_atom_site_label_2
_geom_bond_distance
_geom_bond_site_symmetry_2
_geom_bond_publ_flag
Ga1 P1 2.4489(7) . ?
Ga1 N1 1.9149(19) . ?
Ga1 B1 2.128(3) . ?
P1 C7 1.766(3) . ?
P1 C8 1.833(3) . ?
P1 C17 1.835(3) . ?
P1 C1A 1.84(2) . ?
F1 C36 1.370(3) . ?
F2 C37 1.346(4) . ?
F3 C38 1.347(3) . ?
F4 C39 1.353(4) . ?
F5 C40 1.346(3) . ?
F6 C42 1.355(3) . ?
F7 C43 1.344(3) . ?
F8 C44 1.345(3) . ?
F9 C45 1.345(3) . ?
F10 C46 1.353(3) . ?
F11 C48 1.351(3) . ?
F12 C49 1.344(3) . ?
F13 C50 1.343(3) . ?
F14 C51 1.349(3) . ?
F15 C52 1.360(3) . ?
N1 C1 1.356(3) . ?
N1 C26 1.452(3) . ?
C1 C2 1.514(4) . ?
C1 C7 1.371(4) . ?
C1 C1A 1.49(2) . ?
C1 C5A 1.590(18) . ?
C2 H2 1.0000 . ?
C2 C3 1.546(6) . ?
C2 C6 1.525(5) . ?
C3 H3A 0.9900 . ?
C3 H3B 0.9900 . ?
C3 C4 1.562(5) . ?
C4 H4A 0.9900 . ?
C4 H4B 0.9900 . ?
C4 C5 1.529(5) . ?
C5 H5 1.0000 . ?
C5 C6 1.548(5) . ?
C5 C7 1.526(4) . ?
C6 H6A 0.9900 . ?
C6 H6B 0.9900 . ?
C8 C9 1.421(4) . ?
C8 C13 1.411(3) . ?
C9 C10 1.386(4) . ?
C9 C14 1.511(4) . ?
C10 H10 0.9500 . ?
C10 C11 1.382(4) . ?
C11 C12 1.376(4) . ?
C11 C15 1.516(4) . ?
C12 H12 0.9500 . ?
C12 C13 1.394(4) . ?
C13 C16 1.514(4) . ?
C14 H14A 0.9800 . ?
C14 H14B 0.9800 . ?
C14 H14C 0.9800 . ?
C15 H15A 0.9800 . ?
C15 H15B 0.9800 . ?
C15 H15C 0.9800 . ?
C16 H16A 0.9800 . ?
C16 H16B 0.9800 . ?
C16 H16C 0.9800 . ?
C17 C18 1.404(4) . ?
C17 C22 1.410(4) . ?
C18 C19 1.387(4) . ?
C18 C23 1.505(4) . ?
C19 H19 0.9500 . ?
C19 C20 1.385(4) . ?
C20 C21 1.390(4) . ?
C20 C24 1.510(4) . ?
C21 H21 0.9500 . ?
C21 C22 1.389(4) . ?
C22 C25 1.511(4) . ?
C23 H23A 0.9800 . ?
C23 H23B 0.9800 . ?
C23 H23C 0.9800 . ?
C24 H24A 0.9800 . ?
C24 H24B 0.9800 . ?
C24 H24C 0.9800 . ?
C25 H25A 0.9800 . ?
C25 H25B 0.9800 . ?
C25 H25C 0.9800 . ?
C26 C27 1.396(3) . ?
C26 C31 1.397(3) . ?
C27 C28 1.398(3) . ?
C27 C32 1.506(4) . ?
C28 H28 0.9500 . ?
C28 C29 1.381(4) . ?
C29 C30 1.386(4) . ?
C29 C33 1.519(4) . ?
C30 H30 0.9500 . ?
C30 C31 1.393(3) . ?
C31 C34 1.508(4) . ?
C32 H32A 0.9800 . ?
C32 H32B 0.9800 . ?
C32 H32C 0.9800 . ?
C33 H33A 0.9800 . ?
C33 H33B 0.9800 . ?
C33 H33C 0.9800 . ?
C34 H34A 0.9800 . ?
C34 H34B 0.9800 . ?
C34 H34C 0.9800 . ?
C35 C36 1.382(4) . ?
C35 C40 1.394(4) . ?
C35 B1 1.634(4) . ?
C36 C37 1.383(4) . ?
C37 C38 1.365(5) . ?
C38 C39 1.363(5) . ?
C39 C40 1.379(4) . ?
C41 C42 1.388(3) . ?
C41 C46 1.391(4) . ?
C41 B1 1.629(4) . ?
C42 C43 1.381(4) . ?
C43 C44 1.372(4) . ?
C44 C45 1.374(4) . ?
C45 C46 1.375(4) . ?
C47 C48 1.394(3) . ?
C47 C52 1.388(4) . ?
C47 B1 1.625(4) . ?
C48 C49 1.384(4) . ?
C49 C50 1.370(4) . ?
C50 C51 1.377(4) . ?
C51 C52 1.372(4) . ?
C3A H3AA 0.9900 . ?
C3A H3AB 0.9900 . ?
C3A C2A 1.549(18) . ?
C3A C4A 1.548(18) . ?
C1A C2A 1.525(19) . ?
C2A H2A 1.0000 . ?
C2A C6A 1.525(18) . ?
C4A H4AA 0.9900 . ?
C4A H4AB 0.9900 . ?
C4A C5A 1.518(19) . ?
C5A H5A 1.0000 . ?
C5A C6A 1.559(19) . ?
C6A H6AA 0.9900 . ?
C6A H6AB 0.9900 . ?

loop_
_geom_torsion_atom_site_label_1
_geom_torsion_atom_site_label_2
_geom_torsion_atom_site_label_3
_geom_torsion_atom_site_label_4
_geom_torsion
_geom_torsion_site_symmetry_1
_geom_torsion_site_symmetry_2
_geom_torsion_site_symmetry_3
_geom_torsion_site_symmetry_4
_geom_torsion_publ_flag
Ga1 P1 C7 C1 -15.9(3) . . . . ?
Ga1 P1 C7 C5 -172.6(3) . . . . ?
Ga1 P1 C8 C9 -85.8(2) . . . . ?
Ga1 P1 C8 C13 96.7(2) . . . . ?
Ga1 P1 C17 C18 178.11(17) . . . . ?
Ga1 P1 C17 C22 -2.1(2) . . . . ?
Ga1 P1 C1A C1 25.7(14) . . . . ?
Ga1 P1 C1A C2A -165(3) . . . . ?
Ga1 N1 C1 C2 177.5(3) . . . . ?
Ga1 N1 C1 C7 -3.5(4) . . . . ?
Ga1 N1 C1 C1A 32.2(13) . . . . ?
Ga1 N1 C1 C5A 152.0(11) . . . . ?
Ga1 N1 C26 C27 -98.5(3) . . . . ?
Ga1 N1 C26 C31 84.8(3) . . . . ?
P1 C8 C9 C10 -170.4(2) . . . . ?
P1 C8 C9 C14 10.8(4) . . . . ?
P1 C8 C13 C12 172.0(2) . . . . ?
P1 C8 C13 C16 -8.2(4) . . . . ?
P1 C17 C18 C19 176.30(19) . . . . ?
P1 C17 C18 C23 -2.5(4) . . . . ?
P1 C17 C22 C21 -175.3(2) . . . . ?
P1 C17 C22 C25 4.9(4) . . . . ?
P1 C1A C2A C3A -113(3) . . . . ?
P1 C1A C2A C6A 148(3) . . . . ?
F1 C36 C37 F2 0.3(3) . . . . ?
F1 C36 C37 C38 -179.9(2) . . . . ?
F2 C37 C38 F3 0.0(4) . . . . ?
F2 C37 C38 C39 -179.5(2) . . . . ?
F3 C38 C39 F4 0.3(4) . . . . ?
F3 C38 C39 C40 -180.0(2) . . . . ?
F4 C39 C40 F5 -0.9(4) . . . . ?
F4 C39 C40 C35 178.8(2) . . . . ?
F6 C42 C43 F7 -1.1(4) . . . . ?
F6 C42 C43 C44 178.9(3) . . . . ?
F7 C43 C44 F8 0.9(5) . . . . ?
F7 C43 C44 C45 179.9(3) . . . . ?
F8 C44 C45 F9 -0.7(5) . . . . ?
F8 C44 C45 C46 179.4(3) . . . . ?
F9 C45 C46 F10 2.0(5) . . . . ?
F9 C45 C46 C41 179.4(3) . . . . ?
F11 C48 C49 F12 0.0(4) . . . . ?
F11 C48 C49 C50 178.9(2) . . . . ?
F12 C49 C50 F13 0.2(4) . . . . ?
F12 C49 C50 C51 179.1(2) . . . . ?
F13 C50 C51 F14 1.2(4) . . . . ?
F13 C50 C51 C52 178.5(2) . . . . ?
F14 C51 C52 F15 0.5(4) . . . . ?
F14 C51 C52 C47 178.0(2) . . . . ?
N1 C1 C2 C3 -108.8(3) . . . . ?
N1 C1 C2 C6 146.4(3) . . . . ?
N1 C1 C7 P1 16.2(5) . . . . ?
N1 C1 C7 C5 179.0(3) . . . . ?
N1 C1 C1A P1 -42.0(18) . . . . ?
N1 C1 C1A C2A 145.8(15) . . . . ?
N1 C1 C5A C4A 143.9(13) . . . . ?
N1 C1 C5A C6A -115.3(17) . . . . ?
N1 C26 C27 C28 -176.9(2) . . . . ?
N1 C26 C27 C32 2.5(4) . . . . ?
N1 C26 C31 C30 176.8(2) . . . . ?
N1 C26 C31 C34 -2.9(4) . . . . ?
C1 N1 C26 C27 92.1(3) . . . . ?
C1 N1 C26 C31 -84.6(3) . . . . ?
C1 C2 C3 C4 -70.2(4) . . . . ?
C1 C2 C6 C5 51.4(3) . . . . ?
C1 C1A C2A C3A 56(3) . . . . ?
C1 C1A C2A C6A -42(2) . . . . ?
C1 C5A C6A C2A -44(2) . . . . ?
C2 C1 C7 P1 -164.7(2) . . . . ?
C2 C1 C7 C5 -1.8(4) . . . . ?
C2 C3 C4 C5 2.9(4) . . . . ?
C3 C2 C6 C5 -56.2(3) . . . . ?
C3 C4 C5 C6 -37.9(3) . . . . ?
C3 C4 C5 C7 65.4(4) . . . . ?
C4 C5 C6 C2 58.0(3) . . . . ?
C4 C5 C7 P1 89.4(4) . . . . ?
C4 C5 C7 C1 -69.0(4) . . . . ?
C6 C2 C3 C4 33.8(4) . . . . ?
C6 C5 C7 P1 -166.5(3) . . . . ?
C6 C5 C7 C1 35.1(4) . . . . ?
C7 P1 C8 C9 19.3(3) . . . . ?
C7 P1 C8 C13 -158.2(2) . . . . ?
C7 P1 C17 C18 75.5(2) . . . . ?
C7 P1 C17 C22 -104.7(2) . . . . ?
C7 C1 C2 C3 72.0(4) . . . . ?
C7 C1 C2 C6 -32.8(4) . . . . ?
C7 C5 C6 C2 -52.2(3) . . . . ?
C8 P1 C7 C1 -136.6(3) . . . . ?
C8 P1 C7 C5 66.6(4) . . . . ?
C8 P1 C17 C18 -47.3(2) . . . . ?
C8 P1 C17 C22 132.5(2) . . . . ?
C8 P1 C1A C1 -106.2(12) . . . . ?
C8 P1 C1A C2A 64(3) . . . . ?
C8 C9 C10 C11 -3.1(4) . . . . ?
C9 C8 C13 C12 -5.6(4) . . . . ?
C9 C8 C13 C16 174.2(2) . . . . ?
C9 C10 C11 C12 -2.4(4) . . . . ?
C9 C10 C11 C15 -179.6(3) . . . . ?
C10 C11 C12 C13 4.0(4) . . . . ?
C11 C12 C13 C8 0.0(4) . . . . ?
C11 C12 C13 C16 -179.9(3) . . . . ?
C13 C8 C9 C10 7.1(4) . . . . ?
C13 C8 C9 C14 -171.7(3) . . . . ?
C14 C9 C10 C11 175.8(3) . . . . ?
C15 C11 C12 C13 -178.8(3) . . . . ?
C17 P1 C7 C1 105.3(3) . . . . ?
C17 P1 C7 C5 -51.5(4) . . . . ?
C17 P1 C8 C9 138.7(2) . . . . ?
C17 P1 C8 C13 -38.8(2) . . . . ?
C17 P1 C1A C1 144.4(14) . . . . ?
C17 P1 C1A C2A -46(3) . . . . ?
C17 C18 C19 C20 -1.2(4) . . . . ?
C18 C17 C22 C21 4.5(4) . . . . ?
C18 C17 C22 C25 -175.4(2) . . . . ?
C18 C19 C20 C21 4.6(4) . . . . ?
C18 C19 C20 C24 -174.7(3) . . . . ?
C19 C20 C21 C22 -3.5(4) . . . . ?
C20 C21 C22 C17 -1.0(4) . . . . ?
C20 C21 C22 C25 178.9(3) . . . . ?
C22 C17 C18 C19 -3.5(4) . . . . ?
C22 C17 C18 C23 177.7(2) . . . . ?
C23 C18 C19 C20 177.8(3) . . . . ?
C24 C20 C21 C22 175.8(3) . . . . ?
C26 N1 C1 C2 -11.8(4) . . . . ?
C26 N1 C1 C7 167.3(3) . . . . ?
C26 N1 C1 C1A -157.0(12) . . . . ?
C26 N1 C1 C5A -37.3(11) . . . . ?
C26 C27 C28 C29 0.3(4) . . . . ?
C27 C26 C31 C30 0.1(4) . . . . ?
C27 C26 C31 C34 -179.6(3) . . . . ?
C27 C28 C29 C30 -0.1(4) . . . . ?
C27 C28 C29 C33 -178.4(3) . . . . ?
C28 C29 C30 C31 0.0(4) . . . . ?
C29 C30 C31 C26 0.0(4) . . . . ?
C29 C30 C31 C34 179.7(3) . . . . ?
C31 C26 C27 C28 -0.2(4) . . . . ?
C31 C26 C27 C32 179.1(2) . . . . ?
C32 C27 C28 C29 -179.1(3) . . . . ?
C33 C29 C30 C31 178.2(3) . . . . ?
C35 C36 C37 F2 -179.5(2) . . . . ?
C35 C36 C37 C38 0.3(4) . . . . ?
C36 C35 C40 F5 -178.6(2) . . . . ?
C36 C35 C40 C39 1.7(4) . . . . ?
C36 C35 B1 Ga1 -7.8(3) . . . . ?
C36 C35 B1 C41 113.0(3) . . . . ?
C36 C35 B1 C47 -116.9(3) . . . . ?
C36 C37 C38 F3 -179.7(2) . . . . ?
C36 C37 C38 C39 0.7(4) . . . . ?
C37 C38 C39 F4 179.9(2) . . . . ?
C37 C38 C39 C40 -0.4(4) . . . . ?
C38 C39 C40 F5 179.4(2) . . . . ?
C38 C39 C40 C35 -0.9(4) . . . . ?
C40 C35 C36 F1 178.8(2) . . . . ?
C40 C35 C36 C37 -1.4(4) . . . . ?
C40 C35 B1 Ga1 176.84(19) . . . . ?
C40 C35 B1 C41 -62.3(3) . . . . ?
C40 C35 B1 C47 67.8(3) . . . . ?
C41 C42 C43 F7 179.9(3) . . . . ?
C41 C42 C43 C44 -0.2(5) . . . . ?
C42 C41 C46 F10 177.7(3) . . . . ?
C42 C41 C46 C45 0.4(4) . . . . ?
C42 C41 B1 Ga1 49.5(3) . . . . ?
C42 C41 B1 C35 -66.6(3) . . . . ?
C42 C41 B1 C47 163.3(2) . . . . ?
C42 C43 C44 F8 -179.0(3) . . . . ?
C42 C43 C44 C45 0.0(5) . . . . ?
C43 C44 C45 F9 -179.6(3) . . . . ?
C43 C44 C45 C46 0.4(5) . . . . ?
C44 C45 C46 F10 -178.1(3) . . . . ?
C44 C45 C46 C41 -0.7(6) . . . . ?
C46 C41 C42 F6 -179.0(2) . . . . ?
C46 C41 C42 C43 0.0(4) . . . . ?
C46 C41 B1 Ga1 -138.4(3) . . . . ?
C46 C41 B1 C35 105.5(3) . . . . ?
C46 C41 B1 C47 -24.7(4) . . . . ?
C47 C48 C49 F12 -179.1(2) . . . . ?
C47 C48 C49 C50 -0.2(4) . . . . ?
C48 C47 C52 F15 176.8(2) . . . . ?
C48 C47 C52 C51 -0.6(4) . . . . ?
C48 C47 B1 Ga1 -100.1(2) . . . . ?
C48 C47 B1 C35 13.2(4) . . . . ?
C48 C47 B1 C41 138.2(3) . . . . ?
C48 C49 C50 F13 -178.7(2) . . . . ?
C48 C49 C50 C51 0.2(4) . . . . ?
C49 C50 C51 F14 -177.7(2) . . . . ?
C49 C50 C51 C52 -0.5(4) . . . . ?
C50 C51 C52 F15 -176.7(2) . . . . ?
C50 C51 C52 C47 0.7(4) . . . . ?
C52 C47 C48 F11 -178.7(2) . . . . ?
C52 C47 C48 C49 0.4(4) . . . . ?
C52 C47 B1 Ga1 73.4(2) . . . . ?
C52 C47 B1 C35 -173.3(2) . . . . ?
C52 C47 B1 C41 -48.3(3) . . . . ?
B1 C35 C36 F1 3.2(4) . . . . ?
B1 C35 C36 C37 -177.0(2) . . . . ?
B1 C35 C40 F5 -2.7(3) . . . . ?
B1 C35 C40 C39 177.6(2) . . . . ?
B1 C41 C42 F6 -6.0(4) . . . . ?
B1 C41 C42 C43 173.0(3) . . . . ?
B1 C41 C46 F10 5.2(5) . . . . ?
B1 C41 C46 C45 -172.1(3) . . . . ?
B1 C47 C48 F11 -4.8(4) . . . . ?
B1 C47 C48 C49 174.3(2) . . . . ?
B1 C47 C52 F15 2.5(4) . . . . ?
B1 C47 C52 C51 -174.9(3) . . . . ?
C3A C2A C6A C5A -63(2) . . . . ?
C3A C4A C5A C1 79(2) . . . . ?
C3A C4A C5A C6A -35(2) . . . . ?
C1A P1 C8 C9 37.7(10) . . . . ?
C1A P1 C8 C13 -139.8(10) . . . . ?
C1A P1 C17 C18 84.6(8) . . . . ?
C1A P1 C17 C22 -95.6(8) . . . . ?
C1A C1 C5A C4A -81.4(19) . . . . ?
C1A C1 C5A C6A 19(2) . . . . ?
C1A C2A C6A C5A 46(2) . . . . ?
C2A C3A C4A C5A -3(3) . . . . ?
C4A C3A C2A C1A -60(2) . . . . ?
C4A C3A C2A C6A 40(2) . . . . ?
C4A C5A C6A C2A 60.9(19) . . . . ?
C5A C1 C1A P1 -173.5(14) . . . . ?
C5A C1 C1A C2A 14(2) . . . . ?

loop_
_exptl_oxdiff_crystal_face_indexfrac_h
_exptl_oxdiff_crystal_face_indexfrac_k
_exptl_oxdiff_crystal_face_indexfrac_l
_exptl_oxdiff_crystal_face_x
_exptl_oxdiff_crystal_face_y
_exptl_oxdiff_crystal_face_z
4.1920 19.8003 6.8741 0.1184 0.0483 0.9918
6.5755 16.7075 -15.7324 -0.5592 -0.2326 0.7957
4.1535 -0.3845 -30.1475 -0.9210 -0.3819 -0.0766
-5.0383 -20.1467 -1.5166 0.0472 0.0204 -0.9987
-6.5981 -14.5571 19.8662 0.6758 0.2808 -0.6815
-4.4909 -0.9744 30.0280 0.9237 0.3831 0.0092
-3.7963 20.2601 -4.0050 0.0382 -0.4755 0.8789
-16.8798 5.2402 -14.1025 0.0789 -0.9968 -0.0090
-14.2108 -12.4337 -11.1369 0.0484 -0.6173 -0.7852
17.4812 -0.9434 14.4091 -0.0769 0.9733 0.2163
12.3395 -14.5508 10.7774 -0.0691 0.8699 -0.4883
-17.3280 3.0035 16.2927 0.9027 -0.4301 -0.0088
17.5863 -1.7418 -16.0596 -0.9005 0.4291 0.0711
15.1690 -8.8223 -16.5189 -0.8648 0.4118 -0.2873
